data_4510380
loop_
_publ_author_name
'Liu, Bo'
'Shi, Jingtao'
'Yue, Ke-Fen'
'Li, Dong-Sheng'
'Wang, Yao-Yu'

_publ_section_title
;
 Distinct Temperature-Dependent CO2Sorption of Two Isomeric Metal--Organic
 Frameworks
;
_journal_issue 4
_journal_name_full 'Crystal Growth &amp; Design'
_journal_page_first 2003
_journal_paper_doi 10.1021/cg500121f
_journal_volume 14
_journal_year 2014
_chemical_formula_moiety 'C9 H7 Co N4 O2'
_chemical_formula_sum 'C9 H7 Co N4 O2'
_chemical_formula_weight 262.12
_chemical_name_systematic
;
 ?
;
_space_group_IT_number 62
_symmetry_cell_setting orthorhombic
_symmetry_space_group_name_Hall '-P 2ac 2n'
_symmetry_space_group_name_H-M 'P n m a'
_atom_sites_solution_hydrogens geom
_atom_sites_solution_primary direct
_atom_sites_solution_secondary difmap
_audit_creation_method SHELXL-97
_cell_angle_alpha 90.00
_cell_angle_beta 90.00
_cell_angle_gamma 90.00
_cell_formula_units_Z 8
_cell_length_a 10.018(9)
_cell_length_b 35.527(3)
_cell_length_c 9.37(8)
_cell_measurement_reflns_used 1032
_cell_measurement_temperature 293(2)
_cell_measurement_theta_max 17.51
_cell_measurement_theta_min 2.98
_cell_volume 3335(3)
_computing_structure_refinement 'SHELXL-97 (Sheldrick, 1997)'
_computing_structure_solution 'SHELXS-97 (Sheldrick, 1990)'
_diffrn_ambient_temperature 293(2)
_diffrn_measured_fraction_theta_full 0.979
_diffrn_measured_fraction_theta_max 0.979
_diffrn_measurement_device_type 'CCD area detector'
_diffrn_measurement_method 'phi and omega scans'
_diffrn_radiation_monochromator graphite
_diffrn_radiation_source 'fine-focus sealed tube'
_diffrn_radiation_type MoK\a
_diffrn_radiation_wavelength 0.71069
_diffrn_reflns_av_R_equivalents 0.0909
_diffrn_reflns_av_sigmaI/netI 0.1584
_diffrn_reflns_limit_h_max 8
_diffrn_reflns_limit_h_min -12
_diffrn_reflns_limit_k_max 41
_diffrn_reflns_limit_k_min -33
_diffrn_reflns_limit_l_max 11
_diffrn_reflns_limit_l_min -6
_diffrn_reflns_number 9491
_diffrn_reflns_theta_full 25.68
_diffrn_reflns_theta_max 25.68
_diffrn_reflns_theta_min 1.15
_exptl_absorpt_coefficient_mu 1.022
_exptl_absorpt_correction_T_max 0.8217
_exptl_absorpt_correction_T_min 0.7491
_exptl_absorpt_correction_type multi-scan
_exptl_absorpt_process_details sadabs
_exptl_crystal_density_diffrn 1.044
_exptl_crystal_density_method 'not measured'
_exptl_crystal_F_000 1056
_exptl_crystal_size_max 0.30
_exptl_crystal_size_mid 0.30
_exptl_crystal_size_min 0.20
_platon_squeeze_details
;
;
_refine_diff_density_max 0.505
_refine_diff_density_min -0.732
_refine_diff_density_rms 0.148
_refine_ls_extinction_method none
_refine_ls_goodness_of_fit_ref 1.066
_refine_ls_hydrogen_treatment constr
_refine_ls_matrix_type full
_refine_ls_number_parameters 192
_refine_ls_number_reflns 3160
_refine_ls_number_restraints 105
_refine_ls_restrained_S_all 1.065
_refine_ls_R_factor_all 0.1690
_refine_ls_R_factor_gt 0.0928
_refine_ls_shift/su_max 0.004
_refine_ls_shift/su_mean 0.000
_refine_ls_structure_factor_coef Fsqd
_refine_ls_weighting_details 'calc w=1/[\s^2^(Fo^2^)+(0.1000P)^2^+0.0000P] where P=(Fo^2^+2Fc^2^)/3'
_refine_ls_weighting_scheme calc
_refine_ls_wR_factor_gt 0.2237
_refine_ls_wR_factor_ref 0.2414
_reflns_number_gt 1306
_reflns_number_total 3160
_reflns_threshold_expression >2sigma(I)
_cod_data_source_file cg500121f_si_003.cif
_cod_data_source_block 1
_cod_depositor_comments
;
The following automatic conversions were performed:

'_symmetry_cell_setting' value 'Orthorhombic' changed to
'orthorhombic' according to
/usr/data/users/saulius/automatic-downloads/current/ACS/lib/dictionaries/cif_core.dic
dictionary named 'cif_core.dic' version 2.4.2 from 2011-04-26.

Automatic conversion script
Id: cif_fix_values 2281 2013-09-26 08:29:07Z andrius 
;
_cod_original_cell_volume 3335(29)
_cod_original_sg_symbol_H-M 'Pnma '
_cod_database_code 4510380

loop_
_symmetry_equiv_pos_as_xyz
'x, y, z'
'-x+1/2, -y, z+1/2'
'x+1/2, -y+1/2, -z+1/2'
'-x, y+1/2, -z'
'-x, -y, -z'
'x-1/2, y, -z-1/2'
'-x-1/2, y-1/2, z-1/2'
'x, -y-1/2, z'

loop_
_atom_site_label
_atom_site_type_symbol
_atom_site_fract_x
_atom_site_fract_y
_atom_site_fract_z
_atom_site_U_iso_or_equiv
_atom_site_adp_type
_atom_site_occupancy
_atom_site_symmetry_multiplicity
_atom_site_calc_flag
_atom_site_refinement_flags
_atom_site_disorder_assembly
_atom_site_disorder_group
Co1 Co 0.61177(10) 0.03944(3) 0.57614(12) 0.0483(5) Uani 1 1 d . . .
C1 C 0.6838(11) 0.1100(2) 0.5889(11) 0.076(3) Uani 1 1 d DU . .
C2 C 0.7553(7) 0.0085(2) 0.3157(9) 0.039(2) Uani 1 1 d . . .
C3 C 0.6306(7) -0.0359(3) 0.2458(10) 0.065(3) Uani 1 1 d . . .
H3 H 0.5993 -0.0567 0.1957 0.078 Uiso 1 1 calc R B .
C4 C 0.6937(10) 0.1495(2) 0.6064(10) 0.065(2) Uani 1 1 d DU A .
C5 C 0.795(3) 0.1690(8) 0.561(2) 0.039(6) Uani 0.56(3) 1 d PU A 2
H5 H 0.8625 0.1562 0.5140 0.046 Uiso 0.56(3) 1 calc PR A 2
C6 C 0.580(2) 0.1713(5) 0.652(3) 0.075(7) Uani 0.56(3) 1 d PU A 2
H6 H 0.5011 0.1592 0.6774 0.090 Uiso 0.56(3) 1 calc PR A 2
C7 C 0.808(2) 0.2069(6) 0.576(3) 0.052(5) Uani 0.56(3) 1 d PU A 2
H7 H 0.8900 0.2180 0.5546 0.063 Uiso 0.56(3) 1 calc PR A 2
C8 C 0.5868(18) 0.2075(5) 0.657(3) 0.064(7) Uani 0.56(3) 1 d PU A 2
H8 H 0.5115 0.2210 0.6845 0.076 Uiso 0.56(3) 1 calc PR A 2
C9 C 0.7090(9) 0.2284(2) 0.6212(10) 0.065(3) Uani 1 1 d DU . .
C5' C 0.788(4) 0.1707(11) 0.502(4) 0.070(12) Uani 0.44(3) 1 d PU A 1
H5' H 0.8409 0.1588 0.4348 0.084 Uiso 0.44(3) 1 calc PR A 1
C6' C 0.631(3) 0.1697(6) 0.716(3) 0.068(4) Uani 0.44(3) 1 d PDU A 1
H6' H 0.5842 0.1564 0.7854 0.081 Uiso 0.44(3) 1 calc PR A 1
C7' C 0.784(3) 0.2086(8) 0.520(3) 0.044(8) Uani 0.44(3) 1 d PU A 1
H7' H 0.8372 0.2229 0.4587 0.053 Uiso 0.44(3) 1 calc PR A 1
C8' C 0.637(3) 0.2095(7) 0.727(3) 0.066(4) Uani 0.44(3) 1 d PDU A 1
H8' H 0.5948 0.2224 0.8013 0.079 Uiso 0.44(3) 1 calc PR A 1
O1 O 0.5821(11) 0.0932(3) 0.691(2) 0.056(5) Uani 0.53(3) 1 d PU B 1
O1' O 0.5863(12) 0.0898(3) 0.609(2) 0.044(6) Uani 0.47(3) 1 d PU B 2
O2 O 0.7590(8) 0.09069(16) 0.5214(7) 0.087(2) Uani 1 1 d U B .
N1 N 0.6462(6) 0.01012(16) 0.3971(7) 0.0436(17) Uani 1 1 d . B .
N2 N 0.5641(5) -0.01920(18) 0.3478(7) 0.0441(17) Uani 1 1 d . . .
N3 N 0.7499(5) -0.01939(18) 0.2216(7) 0.0448(17) Uani 1 1 d . . .
N4 N 0.8592(7) 0.0330(2) 0.3316(10) 0.091(3) Uani 1 1 d . B .
H4A H 0.8558 0.0510 0.3991 0.109 Uiso 1 1 d R . .
H4B H 0.9312 0.0311 0.2747 0.109 Uiso 1 1 d R . .

loop_
_atom_site_aniso_label
_atom_site_aniso_U_11
_atom_site_aniso_U_22
_atom_site_aniso_U_33
_atom_site_aniso_U_23
_atom_site_aniso_U_13
_atom_site_aniso_U_12
Co1 0.0332(6) 0.0548(8) 0.0571(8) 0.0013(7) 0.0012(6) -0.0215(5)
C1 0.076(3) 0.074(3) 0.078(3) 0.0019(19) -0.0035(19) -0.0025(19)
C2 0.025(4) 0.040(5) 0.051(5) -0.003(4) -0.004(4) -0.005(4)
C3 0.028(4) 0.089(7) 0.078(6) -0.044(6) 0.007(5) -0.031(5)
C4 0.075(5) 0.035(4) 0.085(6) 0.002(4) -0.016(5) -0.005(4)
C5 0.046(10) 0.034(11) 0.036(11) 0.002(10) -0.007(10) 0.006(7)
C6 0.044(10) 0.049(11) 0.132(15) 0.015(11) -0.006(11) 0.001(8)
C7 0.052(10) 0.054(11) 0.050(12) -0.004(10) -0.002(11) -0.015(8)
C8 0.037(9) 0.047(10) 0.108(14) 0.012(10) 0.004(10) 0.007(8)
C9 0.055(5) 0.055(5) 0.085(7) 0.005(5) 0.012(5) -0.013(4)
C5' 0.079(17) 0.032(14) 0.10(2) -0.001(16) 0.015(17) 0.016(12)
C6' 0.070(8) 0.045(7) 0.087(8) 0.010(7) -0.003(7) -0.005(7)
C7' 0.044(8) 0.044(8) 0.044(8) 0.000(2) 0.000(2) 0.000(2)
C8' 0.062(8) 0.055(7) 0.082(8) 0.000(7) 0.006(7) -0.003(7)
O1 0.055(6) 0.056(6) 0.057(6) -0.001(2) 0.001(2) -0.0004(19)
O1' 0.043(6) 0.044(6) 0.044(6) 0.001(2) -0.001(2) -0.0020(19)
O2 0.150(7) 0.038(4) 0.072(4) -0.015(3) 0.007(5) -0.015(4)
N1 0.033(4) 0.037(4) 0.061(5) -0.011(3) 0.010(4) -0.005(3)
N2 0.015(3) 0.059(5) 0.058(4) -0.010(4) 0.006(3) -0.011(3)
N3 0.024(3) 0.051(4) 0.060(4) -0.015(4) 0.001(3) -0.003(3)
N4 0.055(5) 0.086(6) 0.132(8) -0.059(6) 0.045(5) -0.040(4)

loop_
_atom_type_symbol
_atom_type_description
_atom_type_scat_dispersion_real
_atom_type_scat_dispersion_imag
_atom_type_scat_source
C C 0.0033 0.0016 'International Tables Vol C Tables 4.2.6.8 and 6.1.1.4'
H H 0.0000 0.0000 'International Tables Vol C Tables 4.2.6.8 and 6.1.1.4'
N N 0.0061 0.0033 'International Tables Vol C Tables 4.2.6.8 and 6.1.1.4'
O O 0.0106 0.0060 'International Tables Vol C Tables 4.2.6.8 and 6.1.1.4'
Co Co 0.3494 0.9721 'International Tables Vol C Tables 4.2.6.8 and 6.1.1.4'

loop_
_geom_angle_atom_site_label_1
_geom_angle_atom_site_label_2
_geom_angle_atom_site_label_3
_geom_angle
_geom_angle_site_symmetry_1
_geom_angle_site_symmetry_3
O1' Co1 N1 132.2(7) . .
O1' Co1 N2 99.6(5) . 5_656
N1 Co1 N2 105.0(3) . 5_656
O1' Co1 N3 108.6(6) . 2_655
N1 Co1 N3 104.9(5) . 2_655
N2 Co1 N3 103.2(4) 5_656 2_655
O1' Co1 O1 19.5(4) . .
N1 Co1 O1 151.5(5) . .
N2 Co1 O1 91.1(4) 5_656 .
N3 Co1 O1 93.8(6) 2_655 .
O1' Co1 O2 51.7(5) . .
N1 Co1 O2 96.3(3) . .
N2 Co1 O2 151.3(3) 5_656 .
N3 Co1 O2 89.4(3) 2_655 .
O1 Co1 O2 62.0(4) . .
O2 C1 O1' 104.1(10) . .
O2 C1 C4 125.7(10) . .
O1' C1 C4 128.3(12) . .
O2 C1 O1 121.8(9) . .
O1' C1 O1 30.7(7) . .
C4 C1 O1 111.3(10) . .
N3 C2 N1 112.2(7) . .
N3 C2 N4 125.4(7) . .
N1 C2 N4 122.3(7) . .
N2 C3 N3 112.1(7) . .
N2 C3 H3 124.0 . .
N3 C3 H3 124.0 . .
C5 C4 C6' 108.3(17) . .
C5 C4 C1 123.1(16) . .
C6' C4 C1 124.2(14) . .
C5 C4 C6 115.1(16) . .
C6' C4 C6 32.5(11) . .
C1 C4 C6 120.7(12) . .
C5 C4 C5' 20.1(19) . .
C6' C4 C5' 118.8(19) . .
C1 C4 C5' 116.9(17) . .
C6 C4 C5' 113.8(18) . .
C4 C5 C7 125(2) . .
C4 C5 H5 117.5 . .
C7 C5 H5 117.5 . .
C8 C6 C4 120.3(15) . .
C8 C6 H6 119.9 . .
C4 C6 H6 119.9 . .
C9 C7 C5 122(2) . .
C9 C7 H7 119.1 . .
C5 C7 H7 119.1 . .
C6 C8 C9 122.7(14) . .
C6 C8 H8 118.7 . .
C9 C8 H8 118.7 . .
C7 C9 C7' 24.5(12) . .
C7 C9 C8' 109.8(15) . .
C7' C9 C8' 121.4(18) . .
C7 C9 C8 114.1(13) . .
C7' C9 C8 110.5(16) . .
C8' C9 C8 33.6(10) . .
C7 C9 C9 125.2(9) . 8_565
C7' C9 C9 120.0(13) . 8_565
C8' C9 C9 118.5(12) . 8_565
C8 C9 C9 120.3(8) . 8_565
C7' C5' C4 113(3) . .
C7' C5' H5' 123.5 . .
C4 C5' H5' 123.5 . .
C4 C6' C8' 123.2(18) . .
C4 C6' H6' 118.4 . .
C8' C6' H6' 118.4 . .
C5' C7' C9 126(3) . .
C5' C7' H7' 116.8 . .
C9 C7' H7' 116.8 . .
C9 C8' C6' 116.3(18) . .
C9 C8' H8' 121.8 . .
C6' C8' H8' 121.8 . .
C1 O1 Co1 86.7(9) . .
C1 O1' Co1 115.8(10) . .
C1 O2 Co1 86.3(6) . .
C2 N1 N2 105.0(6) . .
C2 N1 Co1 129.9(5) . .
N2 N1 Co1 124.0(5) . .
C3 N2 N1 106.2(6) . .
C3 N2 Co1 122.5(5) . 5_656
N1 N2 Co1 130.9(6) . 5_656
C2 N3 C3 104.4(7) . .
C2 N3 Co1 131.8(5) . 2_654
C3 N3 Co1 123.6(6) . 2_654
C2 N4 H4A 120.1 . .
C2 N4 H4B 119.9 . .
H4A N4 H4B 120.0 . .

loop_
_geom_bond_atom_site_label_1
_geom_bond_atom_site_label_2
_geom_bond_distance
_geom_bond_site_symmetry_2
Co1 O1' 1.832(13) .
Co1 N1 2.004(14) .
Co1 N2 2.032(6) 5_656
Co1 N3 2.070(10) 2_655
Co1 O1 2.213(16) .
Co1 O2 2.399(7) .
C1 O2 1.200(11) .
C1 O1' 1.228(14) .
C1 C4 1.414(4) .
C1 O1 1.520(19) .
C2 N3 1.327(10) .
C2 N1 1.334(9) .
C2 N4 1.366(9) .
C3 N2 1.307(11) .
C3 N3 1.351(8) .
C3 H3 0.9300 .
C4 C5 1.30(3) .
C4 C6' 1.403(8) .
C4 C6 1.444(19) .
C4 C5' 1.55(4) .
C5 C7 1.36(3) .
C5 H5 0.9300 .
C6 C8 1.29(2) .
C6 H6 0.9300 .
C7 C9 1.32(2) .
C7 H7 0.9300 .
C8 C9 1.470(18) .
C8 H8 0.9300 .
C9 C7' 1.40(3) .
C9 C8' 1.401(7) .
C9 C9 1.536(17) 8_565
C5' C7' 1.36(5) .
C5' H5' 0.9300 .
C6' C8' 1.42(3) .
C6' H6' 0.9300 .
C7' H7' 0.9300 .
C8' H8' 0.9300 .
N1 N2 1.405(8) .
N2 Co1 2.032(6) 5_656
N3 Co1 2.070(10) 2_654
N4 H4A 0.8999 .
N4 H4B 0.9000 .

loop_
_geom_torsion_atom_site_label_1
_geom_torsion_atom_site_label_2
_geom_torsion_atom_site_label_3
_geom_torsion_atom_site_label_4
_geom_torsion
_geom_torsion_site_symmetry_1
_geom_torsion_site_symmetry_4
O2 C1 C4 C5 -7(2) . .
O1' C1 C4 C5 -168.6(19) . .
O1 C1 C4 C5 161.6(15) . .
O2 C1 C4 C6' -160(2) . .
O1' C1 C4 C6' 38(3) . .
O1 C1 C4 C6' 8(2) . .
O2 C1 C4 C6 161.3(17) . .
O1' C1 C4 C6 -1(2) . .
O1 C1 C4 C6 -30.6(19) . .
O2 C1 C4 C5' 16(2) . .
O1' C1 C4 C5' -146(2) . .
O1 C1 C4 C5' -176(2) . .
C6' C4 C5 C7 -22(3) . .
C1 C4 C5 C7 -179.6(17) . .
C6 C4 C5 C7 12(3) . .
C5' C4 C5 C7 103(8) . .
C5 C4 C6 C8 -6(3) . .
C6' C4 C6 C8 79(3) . .
C1 C4 C6 C8 -174.7(16) . .
C5' C4 C6 C8 -28(3) . .
C4 C5 C7 C9 -11(3) . .
C4 C6 C8 C9 -1(3) . .
C5 C7 C9 C7' -85(5) . .
C5 C7 C9 C8' 38(3) . .
C5 C7 C9 C8 2(3) . .
C5 C7 C9 C9 -170.7(15) . 8_565
C6 C8 C9 C7 3(3) . .
C6 C8 C9 C7' 30(2) . .
C6 C8 C9 C8' -87(3) . .
C6 C8 C9 C9 176.5(15) . 8_565
C5 C4 C5' C7' -71(7) . .
C6' C4 C5' C7' -8(4) . .
C1 C4 C5' C7' 176(2) . .
C6 C4 C5' C7' 28(3) . .
C5 C4 C6' C8' 27(3) . .
C1 C4 C6' C8' -176.5(18) . .
C6 C4 C6' C8' -82(3) . .
C5' C4 C6' C8' 8(3) . .
C4 C5' C7' C9 1(4) . .
C7 C9 C7' C5' 74(5) . .
C8' C9 C7' C5' 7(4) . .
C8 C9 C7' C5' -29(3) . .
C9 C9 C7' C5' -176(2) 8_565 .
C7 C9 C8' C6' -31(3) . .
C7' C9 C8' C6' -7(3) . .
C8 C9 C8' C6' 73(3) . .
C9 C9 C8' C6' 175.3(15) 8_565 .
C4 C6' C8' C9 0(3) . .
O2 C1 O1 Co1 -18.4(12) . .
O1' C1 O1 Co1 42.8(14) . .
C4 C1 O1 Co1 173.0(8) . .
O1' Co1 O1 C1 -44.3(15) . .
N1 Co1 O1 C1 -35.5(11) . .
N2 Co1 O1 C1 -160.7(7) 5_656 .
N3 Co1 O1 C1 96.1(8) 2_655 .
O2 Co1 O1 C1 8.7(5) . .
O2 C1 O1' Co1 15.5(16) . .
C4 C1 O1' Co1 -179.5(9) . .
O1 C1 O1' Co1 -114(2) . .
N1 Co1 O1' C1 -67.8(16) . .
N2 Co1 O1' C1 171.8(14) 5_656 .
N3 Co1 O1' C1 64.4(16) 2_655 .
O1 Co1 O1' C1 107(2) . .
O2 Co1 O1' C1 -9.5(10) . .
O1' C1 O2 Co1 -10.6(11) . .
C4 C1 O2 Co1 -176.1(10) . .
O1 C1 O2 Co1 16.9(11) . .
O1' Co1 O2 C1 8.7(9) . .
N1 Co1 O2 C1 149.4(6) . .
N2 Co1 O2 C1 11.4(9) 5_656 .
N3 Co1 O2 C1 -105.7(8) 2_655 .
O1 Co1 O2 C1 -11.1(7) . .
N3 C2 N1 N2 -0.9(8) . .
N4 C2 N1 N2 179.7(7) . .
N3 C2 N1 Co1 167.8(5) . .
N4 C2 N1 Co1 -11.5(11) . .
O1' Co1 N1 C2 71.6(9) . .
N2 Co1 N1 C2 -170.1(6) 5_656 .
N3 Co1 N1 C2 -61.7(7) 2_655 .
O1 Co1 N1 C2 67.7(10) . .
O2 Co1 N1 C2 29.4(7) . .
O1' Co1 N1 N2 -121.5(7) . .
N2 Co1 N1 N2 -3.2(7) 5_656 .
N3 Co1 N1 N2 105.1(6) 2_655 .
O1 Co1 N1 N2 -125.5(8) . .
O2 Co1 N1 N2 -163.8(6) . .
N3 C3 N2 N1 -1.2(10) . .
N3 C3 N2 Co1 -174.4(6) . 5_656
C2 N1 N2 C3 1.2(8) . .
Co1 N1 N2 C3 -168.3(6) . .
C2 N1 N2 Co1 173.7(5) . 5_656
Co1 N1 N2 Co1 4.1(9) . 5_656
N1 C2 N3 C3 0.2(9) . .
N4 C2 N3 C3 179.5(8) . .
N1 C2 N3 Co1 -175.2(5) . 2_654
N4 C2 N3 Co1 4.1(13) . 2_654
N2 C3 N3 C2 0.6(10) . .
N2 C3 N3 Co1 176.5(5) . 2_654

loop_
_platon_squeeze_void_nr
_platon_squeeze_void_average_x
_platon_squeeze_void_average_y
_platon_squeeze_void_average_z
_platon_squeeze_void_volume
_platon_squeeze_void_count_electrons
1 0.657 0.250 0.250 757.5 211.5
2 0.352 0.750 -0.250 757.6 214.3
